data_8101932
loop_
_publ_author_name
'Tang, L.'
'Li, J.'
'Li, D.-S.'
'Zhou, C.-H.'
'Wang, J.-J.'
'Wang, J.-W.'

_publ_section_title
;
Crystal structure of bis(2-hydroxy-2,2-bis(pyridin-2-yl)acetato)nickel
(II) methanol solvate, Ni[(C~5~H~4~N)~2~C(OH)COO]~2~&#x00B7;CH~3~OH
;
_journal_issue 1
_journal_name_full 'Zeitschrift f\"ur Kristallographie - New Crystal Structures'
_journal_page_first 85
_journal_page_last 86
_journal_volume 221
_journal_year 2006
_chemical_formula_sum 'C25 H22 N4 Ni O7'
_chemical_formula_weight 549.18
_chemical_name_systematic
;
bis(2-hydroxy-2,2-bis(pyridin-2-yl)acetato)nickel(II) methanol monosolvate
;
_space_group_IT_number 2
_symmetry_cell_setting triclinic
_symmetry_space_group_name_Hall '-P 1'
_symmetry_space_group_name_H-M 'P -1'
_atom_sites_solution_hydrogens geom
_atom_sites_solution_primary direct
_atom_sites_solution_secondary difmap
_audit_creation_method SHELXL-97
_cell_angle_alpha 79.823(4)
_cell_angle_beta 74.813(4)
_cell_angle_gamma 76.791(4)
_cell_formula_units_Z 1
_cell_length_a 8.4623(19)
_cell_length_b 8.5144(19)
_cell_length_c 10.467(2)
_cell_measurement_reflns_used 1296
_cell_measurement_temperature 296(2)
_cell_measurement_theta_max 25.10
_cell_measurement_theta_min 2.48
_cell_volume 703.1(3)
_computing_cell_refinement 'Bruker SMART'
_computing_data_collection 'Bruker SMART'
_computing_data_reduction 'Bruker SAINT'
_computing_molecular_graphics 'Bruker SHELXTL'
_computing_publication_material 'Bruker SHELXTL'
_computing_structure_refinement 'SHELXL-97 (Sheldrick, 1997)'
_computing_structure_solution 'SHELXS-97 (Sheldrick, 1990)'
_diffrn_ambient_temperature 296(2)
_diffrn_measured_fraction_theta_full 0.979
_diffrn_measured_fraction_theta_max 0.979
_diffrn_measurement_device_type 'Bruker SMART CCD'
_diffrn_measurement_method phi/omega
_diffrn_radiation_monochromator graphite
_diffrn_radiation_source 'fine-focus sealed tube'
_diffrn_radiation_type MoK\a
_diffrn_radiation_wavelength 0.71073
_diffrn_reflns_av_R_equivalents 0.0160
_diffrn_reflns_av_sigmaI/netI 0.0353
_diffrn_reflns_limit_h_max 9
_diffrn_reflns_limit_h_min -10
_diffrn_reflns_limit_k_max 9
_diffrn_reflns_limit_k_min -10
_diffrn_reflns_limit_l_max 12
_diffrn_reflns_limit_l_min -11
_diffrn_reflns_number 3601
_diffrn_reflns_theta_full 25.10
_diffrn_reflns_theta_max 25.10
_diffrn_reflns_theta_min 2.48
_diffrn_standards_decay_% 0
_diffrn_standards_interval_count 0
_diffrn_standards_interval_time 0
_diffrn_standards_number 0
_exptl_absorpt_coefficient_mu 0.736
_exptl_absorpt_correction_T_max 0.9475
_exptl_absorpt_correction_T_min 0.7996
_exptl_absorpt_correction_type multi-scan
_exptl_absorpt_process_details 'SADABS(bruker, 2000)'
_exptl_crystal_colour blue
_exptl_crystal_density_diffrn 1.297
_exptl_crystal_density_meas 0
_exptl_crystal_density_method 'not measured'
_exptl_crystal_description block
_exptl_crystal_F_000 284
_exptl_crystal_size_max 0.32
_exptl_crystal_size_mid 0.20
_exptl_crystal_size_min 0.07
_refine_diff_density_max 0.463
_refine_diff_density_min -0.296
_refine_diff_density_rms 0.086
_refine_ls_extinction_coef 0.001(5)
_refine_ls_extinction_expression Fc^*^=kFc[1+0.001xFc^2^\l^3^/sin(2\q)]^-1/4^
_refine_ls_extinction_method SHELXL
_refine_ls_goodness_of_fit_ref 1.077
_refine_ls_hydrogen_treatment mixed
_refine_ls_matrix_type full
_refine_ls_number_parameters 195
_refine_ls_number_reflns 2458
_refine_ls_number_restraints 0
_refine_ls_restrained_S_all 1.077
_refine_ls_R_factor_all 0.0505
_refine_ls_R_factor_gt 0.0445
_refine_ls_shift/su_max 0.000
_refine_ls_shift/su_mean 0.000
_refine_ls_structure_factor_coef Fsqd
_refine_ls_weighting_details 'calc w=1/[\s^2^(Fo^2^)+(0.0990P)^2^+0.1522P] where P=(Fo^2^+2Fc^2^)/3'
_refine_ls_weighting_scheme calc
_refine_ls_wR_factor_gt 0.1407
_refine_ls_wR_factor_ref 0.1443
_reflns_number_gt 2146
_reflns_number_total 2458
_reflns_threshold_expression >2sigma(I)
_cod_data_source_file 1267-1727.cff
_cod_data_source_block C25H22N4NiO7(CCDC:295561)
_cod_depositor_comments
;
The following automatic conversions were performed:
'_symmetry_cell_setting' value 'Triclinic' changed to 'triclinic'
according to '/home/saulius/struct/CIF-dictionaries/cif_core.dic'
dictionary named 'cif_core.dic' version 2.4.1 from 2010-06-29.

Automatic conversion script
Id: cif_fix_enum 1555 2011-01-17 13:19:09Z saulius 
;
_cod_original_cell_volume 703.0(3)
_cod_original_sg_symbol_H-M P-1
_cod_database_code 8101932

loop_
_symmetry_equiv_pos_as_xyz
'x, y, z'
'-x, -y, -z'

loop_
_atom_site_label
_atom_site_type_symbol
_atom_site_fract_x
_atom_site_fract_y
_atom_site_fract_z
_atom_site_U_iso_or_equiv
_atom_site_adp_type
_atom_site_occupancy
_atom_site_symmetry_multiplicity
_atom_site_Wyckoff_symbol
_atom_site_calc_flag
_atom_site_refinement_flags
_atom_site_disorder_assembly
_atom_site_disorder_group
Ni1 Ni 0.0000 0.0000 1.0000 0.0294(2) Uani 1 1 a d S . .
N1 N 0.0030(3) 0.2126(3) 0.8684(3) 0.0355(6) Uani 1 2 i d . . .
N2 N 0.2467(3) -0.0662(3) 0.9030(3) 0.0338(6) Uani 1 2 i d . . .
O1 O -0.0593(3) -0.0984(3) 0.8580(2) 0.0350(5) Uani 1 2 i d . . .
O2 O -0.0281(3) -0.1103(3) 0.6407(2) 0.0436(6) Uani 1 2 i d . . .
O3 O 0.2201(3) 0.0439(3) 0.5594(2) 0.0422(6) Uani 1 2 i d . . .
H3 H 0.1581 0.0176 0.5219 0.063 Uiso 1 2 i calc R . .
C1 C -0.0605(5) 0.3624(4) 0.9079(4) 0.0448(8) Uani 1 2 i d . . .
H1 H -0.1121 0.3697 0.9974 0.054 Uiso 1 2 i calc R . .
C2 C -0.0520(5) 0.5025(5) 0.8223(4) 0.0532(10) Uani 1 2 i d . . .
H2 H -0.0970 0.6031 0.8528 0.064 Uiso 1 2 i calc R . .
C3 C 0.0250(6) 0.4922(5) 0.6888(4) 0.0575(10) Uani 1 2 i d . . .
H3A H 0.0334 0.5859 0.6284 0.069 Uiso 1 2 i calc R . .
C4 C 0.0886(5) 0.3411(4) 0.6473(4) 0.0493(9) Uani 1 2 i d . . .
H4 H 0.1394 0.3317 0.5580 0.059 Uiso 1 2 i calc R . .
C5 C 0.0768(4) 0.2037(4) 0.7388(3) 0.0341(7) Uani 1 2 i d . . .
C6 C 0.1498(4) 0.0330(4) 0.6984(3) 0.0324(7) Uani 1 2 i d . . .
C7 C 0.2892(4) -0.0482(4) 0.7692(3) 0.0344(7) Uani 1 2 i d . . .
C8 C 0.4517(4) -0.0957(5) 0.6991(4) 0.0474(9) Uani 1 2 i d . . .
H8 H 0.4777 -0.0851 0.6064 0.057 Uiso 1 2 i calc R . .
C9 C 0.5752(5) -0.1592(6) 0.7690(4) 0.0592(11) Uani 1 2 i d . . .
H9 H 0.6855 -0.1904 0.7239 0.071 Uiso 1 2 i calc R . .
C10 C 0.5319(5) -0.1755(6) 0.9067(4) 0.0559(10) Uani 1 2 i d . . .
H10 H 0.6129 -0.2156 0.9557 0.067 Uiso 1 2 i calc R . .
C11 C 0.3673(4) -0.1315(5) 0.9701(4) 0.0447(8) Uani 1 2 i d . . .
H11 H 0.3378 -0.1474 1.0628 0.054 Uiso 1 2 i calc R . .
C12 C 0.0076(4) -0.0677(4) 0.7352(3) 0.0312(7) Uani 1 2 i d . . .
O4 O 0.5000 0.5000 0.5000 0.105(4) Uani 0.50 1 b d SP . .
O5 O 0.403(3) 0.671(2) 0.3284(19) 0.144(10) Uani 0.25 2 i d P . .
C13 C 0.452(3) 0.636(4) 0.425(3) 0.095(10) Uani 0.25 2 i d P . .
C14 C 0.451(3) 0.550(4) 0.398(4) 0.107(11) Uani 0.25 2 i d P . .

loop_
_atom_site_aniso_label
_atom_site_aniso_U_11
_atom_site_aniso_U_22
_atom_site_aniso_U_33
_atom_site_aniso_U_23
_atom_site_aniso_U_13
_atom_site_aniso_U_12
Ni1 0.0276(3) 0.0338(4) 0.0245(3) -0.0004(2) -0.0042(2) -0.0059(2)
N1 0.0367(14) 0.0368(15) 0.0324(15) -0.0030(11) -0.0086(11) -0.0063(11)
N2 0.0280(13) 0.0426(15) 0.0304(14) -0.0018(11) -0.0076(11) -0.0075(11)
O1 0.0343(11) 0.0420(13) 0.0284(12) -0.0010(9) -0.0042(9) -0.0132(9)
O2 0.0542(15) 0.0528(15) 0.0298(13) -0.0006(11) -0.0137(11) -0.0209(12)
O3 0.0431(13) 0.0616(15) 0.0216(11) -0.0008(10) -0.0021(9) -0.0187(11)
C1 0.052(2) 0.0366(18) 0.045(2) -0.0053(15) -0.0136(16) -0.0042(15)
C2 0.064(2) 0.0321(18) 0.067(3) -0.0031(17) -0.028(2) -0.0042(16)
C3 0.080(3) 0.036(2) 0.056(3) 0.0132(17) -0.025(2) -0.0158(18)
C4 0.063(2) 0.045(2) 0.039(2) 0.0094(16) -0.0137(17) -0.0182(17)
C5 0.0368(17) 0.0378(17) 0.0293(16) 0.0018(13) -0.0100(13) -0.0124(13)
C6 0.0311(16) 0.0422(18) 0.0221(15) 0.0005(12) -0.0037(12) -0.0096(13)
C7 0.0317(16) 0.0399(18) 0.0319(17) -0.0008(13) -0.0061(13) -0.0120(13)
C8 0.0357(18) 0.063(2) 0.0345(19) -0.0020(17) 0.0018(14) -0.0062(16)
C9 0.0289(18) 0.085(3) 0.052(2) -0.004(2) -0.0020(16) 0.0018(18)
C10 0.0331(19) 0.078(3) 0.052(2) -0.005(2) -0.0173(17) 0.0039(18)
C11 0.0378(18) 0.059(2) 0.0343(18) -0.0017(16) -0.0114(15) -0.0039(16)
C12 0.0315(16) 0.0312(16) 0.0287(16) -0.0006(12) -0.0068(13) -0.0041(12)
O4 0.157(12) 0.077(9) 0.079(8) 0.021(6) -0.060(8) -0.007(7)
O5 0.25(3) 0.114(15) 0.120(14) 0.080(12) -0.150(18) -0.088(15)
C13 0.097(18) 0.074(16) 0.14(3) -0.035(18) -0.029(16) -0.050(14)
C14 0.100(19) 0.064(16) 0.17(3) -0.02(2) -0.022(19) -0.050(15)

loop_
_atom_type_symbol
_atom_type_description
_atom_type_scat_dispersion_real
_atom_type_scat_dispersion_imag
_atom_type_scat_source
C C 0.0033 0.0016 'International Tables Vol C Tables 4.2.6.8 and 6.1.1.4'
H H 0.0000 0.0000 'International Tables Vol C Tables 4.2.6.8 and 6.1.1.4'
N N 0.0061 0.0033 'International Tables Vol C Tables 4.2.6.8 and 6.1.1.4'
O O 0.0106 0.0060 'International Tables Vol C Tables 4.2.6.8 and 6.1.1.4'
Ni Ni 0.3393 1.1124 'International Tables Vol C Tables 4.2.6.8 and 6.1.1.4'

loop_
_geom_angle_atom_site_label_1
_geom_angle_atom_site_label_2
_geom_angle_atom_site_label_3
_geom_angle
_geom_angle_site_symmetry_1
_geom_angle_site_symmetry_3
_geom_angle_publ_flag
O1 Ni1 O1 180.0 2_557 . ?
O1 Ni1 N2 92.94(10) 2_557 . ?
O1 Ni1 N2 87.06(9) . . ?
O1 Ni1 N2 87.06(9) 2_557 2_557 ?
O1 Ni1 N2 92.94(9) . 2_557 ?
N2 Ni1 N2 180.0 . 2_557 ?
O1 Ni1 N1 92.78(10) 2_557 . ?
O1 Ni1 N1 87.22(10) . . ?
N2 Ni1 N1 85.40(10) . . ?
N2 Ni1 N1 94.60(10) 2_557 . ?
O1 Ni1 N1 87.22(10) 2_557 2_557 ?
O1 Ni1 N1 92.78(10) . 2_557 ?
N2 Ni1 N1 94.60(10) . 2_557 ?
N2 Ni1 N1 85.40(10) 2_557 2_557 ?
N1 Ni1 N1 180.00(10) . 2_557 ?
C5 N1 C1 117.9(3) . . ?
C5 N1 Ni1 119.1(2) . . ?
C1 N1 Ni1 122.9(2) . . ?
C7 N2 C11 118.5(3) . . ?
C7 N2 Ni1 119.48(19) . . ?
C11 N2 Ni1 122.0(2) . . ?
C12 O1 Ni1 121.06(19) . . ?
C6 O3 H3 109.5 . . ?
N1 C1 C2 122.9(3) . . ?
N1 C1 H1 118.6 . . ?
C2 C1 H1 118.6 . . ?
C1 C2 C3 118.8(3) . . ?
C1 C2 H2 120.6 . . ?
C3 C2 H2 120.6 . . ?
C4 C3 C2 118.9(3) . . ?
C4 C3 H3A 120.5 . . ?
C2 C3 H3A 120.5 . . ?
C3 C4 C5 119.6(4) . . ?
C3 C4 H4 120.2 . . ?
C5 C4 H4 120.2 . . ?
N1 C5 C4 121.9(3) . . ?
N1 C5 C6 116.4(3) . . ?
C4 C5 C6 121.7(3) . . ?
O3 C6 C7 107.6(2) . . ?
O3 C6 C5 109.6(3) . . ?
C7 C6 C5 109.6(3) . . ?
O3 C6 C12 109.8(2) . . ?
C7 C6 C12 111.1(2) . . ?
C5 C6 C12 109.0(2) . . ?
N2 C7 C8 121.9(3) . . ?
N2 C7 C6 116.3(3) . . ?
C8 C7 C6 121.7(3) . . ?
C9 C8 C7 119.1(3) . . ?
C9 C8 H8 120.5 . . ?
C7 C8 H8 120.5 . . ?
C10 C9 C8 119.0(3) . . ?
C10 C9 H9 120.5 . . ?
C8 C9 H9 120.5 . . ?
C11 C10 C9 118.9(3) . . ?
C11 C10 H10 120.5 . . ?
C9 C10 H10 120.5 . . ?
N2 C11 C10 122.5(3) . . ?
N2 C11 H11 118.7 . . ?
C10 C11 H11 118.7 . . ?
O2 C12 O1 126.4(3) . . ?
O2 C12 C6 116.4(3) . . ?
O1 C12 C6 117.2(3) . . ?
C14 O4 C14 180(2) 2_666 . ?
C14 O4 C13 38.1(14) 2_666 2_666 ?
C14 O4 C13 141.9(14) . 2_666 ?
C14 O4 C13 141.9(14) 2_666 . ?
C14 O4 C13 38.1(14) . . ?
C13 O4 C13 179.998(4) 2_666 . ?
C13 O5 C14 41.3(16) . . ?
C14 C13 O5 72(3) . . ?
C14 C13 O4 64(4) . . ?
O5 C13 O4 136(3) . . ?
C13 C14 O5 66(3) . . ?
C13 C14 O4 78(4) . . ?
O5 C14 O4 144(3) . . ?

loop_
_geom_bond_atom_site_label_1
_geom_bond_atom_site_label_2
_geom_bond_distance
_geom_bond_site_symmetry_2
_geom_bond_publ_flag
Ni1 O1 2.046(2) 2_557 ?
Ni1 O1 2.046(2) . ?
Ni1 N2 2.064(3) . ?
Ni1 N2 2.064(3) 2_557 ?
Ni1 N1 2.073(3) . ?
Ni1 N1 2.073(3) 2_557 ?
N1 C5 1.344(4) . ?
N1 C1 1.358(4) . ?
N2 C7 1.341(4) . ?
N2 C11 1.349(4) . ?
O1 C12 1.269(4) . ?
O2 C12 1.239(4) . ?
O3 C6 1.416(4) . ?
O3 H3 0.8200 . ?
C1 C2 1.364(5) . ?
C1 H1 0.9300 . ?
C2 C3 1.387(6) . ?
C2 H2 0.9300 . ?
C3 C4 1.376(6) . ?
C3 H3A 0.9300 . ?
C4 C5 1.379(5) . ?
C4 H4 0.9300 . ?
C5 C6 1.530(5) . ?
C6 C7 1.524(4) . ?
C6 C12 1.563(4) . ?
C7 C8 1.384(5) . ?
C8 C9 1.387(5) . ?
C8 H8 0.9300 . ?
C9 C10 1.380(5) . ?
C9 H9 0.9300 . ?
C10 C11 1.373(5) . ?
C10 H10 0.9300 . ?
C11 H11 0.9300 . ?
O4 C14 1.22(4) 2_666 ?
O4 C14 1.22(4) . ?
O4 C13 1.32(3) 2_666 ?
O4 C13 1.32(3) . ?
C13 C14 0.84(3) . ?
C13 O5 1.16(3) . ?
C14 O5 1.21(3) . ?

loop_
_geom_torsion_atom_site_label_1
_geom_torsion_atom_site_label_2
_geom_torsion_atom_site_label_3
_geom_torsion_atom_site_label_4
_geom_torsion
_geom_torsion_site_symmetry_1
_geom_torsion_site_symmetry_2
_geom_torsion_site_symmetry_3
_geom_torsion_site_symmetry_4
_geom_torsion_publ_flag
O1 Ni1 N1 C5 136.7(2) 2_557 . . . ?
O1 Ni1 N1 C5 -43.3(2) . . . . ?
N2 Ni1 N1 C5 43.9(2) . . . . ?
N2 Ni1 N1 C5 -136.1(2) 2_557 . . . ?
N1 Ni1 N1 C5 -104(42) 2_557 . . . ?
O1 Ni1 N1 C1 -40.5(3) 2_557 . . . ?
O1 Ni1 N1 C1 139.5(3) . . . . ?
N2 Ni1 N1 C1 -133.2(3) . . . . ?
N2 Ni1 N1 C1 46.8(3) 2_557 . . . ?
N1 Ni1 N1 C1 79(42) 2_557 . . . ?
O1 Ni1 N2 C7 -140.0(2) 2_557 . . . ?
O1 Ni1 N2 C7 40.0(2) . . . . ?
N2 Ni1 N2 C7 -4(4) 2_557 . . . ?
N1 Ni1 N2 C7 -47.5(2) . . . . ?
N1 Ni1 N2 C7 132.5(2) 2_557 . . . ?
O1 Ni1 N2 C11 41.8(3) 2_557 . . . ?
O1 Ni1 N2 C11 -138.2(3) . . . . ?
N2 Ni1 N2 C11 178(4) 2_557 . . . ?
N1 Ni1 N2 C11 134.3(3) . . . . ?
N1 Ni1 N2 C11 -45.7(3) 2_557 . . . ?
O1 Ni1 O1 C12 79(26) 2_557 . . . ?
N2 Ni1 O1 C12 -46.2(2) . . . . ?
N2 Ni1 O1 C12 133.8(2) 2_557 . . . ?
N1 Ni1 O1 C12 39.3(2) . . . . ?
N1 Ni1 O1 C12 -140.7(2) 2_557 . . . ?
C5 N1 C1 C2 -0.2(5) . . . . ?
Ni1 N1 C1 C2 177.0(3) . . . . ?
N1 C1 C2 C3 -0.1(6) . . . . ?
C1 C2 C3 C4 0.6(6) . . . . ?
C2 C3 C4 C5 -0.8(6) . . . . ?
C1 N1 C5 C4 -0.1(5) . . . . ?
Ni1 N1 C5 C4 -177.4(3) . . . . ?
C1 N1 C5 C6 178.9(3) . . . . ?
Ni1 N1 C5 C6 1.6(4) . . . . ?
C3 C4 C5 N1 0.6(5) . . . . ?
C3 C4 C5 C6 -178.3(3) . . . . ?
N1 C5 C6 O3 179.0(3) . . . . ?
C4 C5 C6 O3 -2.0(4) . . . . ?
N1 C5 C6 C7 -63.1(3) . . . . ?
C4 C5 C6 C7 115.9(3) . . . . ?
N1 C5 C6 C12 58.7(3) . . . . ?
C4 C5 C6 C12 -122.3(3) . . . . ?
C11 N2 C7 C8 0.5(5) . . . . ?
Ni1 N2 C7 C8 -177.8(3) . . . . ?
C11 N2 C7 C6 -177.4(3) . . . . ?
Ni1 N2 C7 C6 4.4(4) . . . . ?
O3 C6 C7 N2 178.7(3) . . . . ?
C5 C6 C7 N2 59.5(4) . . . . ?
C12 C6 C7 N2 -61.1(4) . . . . ?
O3 C6 C7 C8 0.8(4) . . . . ?
C5 C6 C7 C8 -118.4(3) . . . . ?
C12 C6 C7 C8 121.1(3) . . . . ?
N2 C7 C8 C9 -1.9(6) . . . . ?
C6 C7 C8 C9 175.8(4) . . . . ?
C7 C8 C9 C10 0.9(7) . . . . ?
C8 C9 C10 C11 1.4(7) . . . . ?
C7 N2 C11 C10 2.0(5) . . . . ?
Ni1 N2 C11 C10 -179.8(3) . . . . ?
C9 C10 C11 N2 -3.0(6) . . . . ?
Ni1 O1 C12 O2 -174.1(2) . . . . ?
Ni1 O1 C12 C6 6.2(3) . . . . ?
O3 C6 C12 O2 -4.8(4) . . . . ?
C7 C6 C12 O2 -123.8(3) . . . . ?
C5 C6 C12 O2 115.4(3) . . . . ?
O3 C6 C12 O1 174.9(2) . . . . ?
C7 C6 C12 O1 55.9(4) . . . . ?
C5 C6 C12 O1 -65.0(3) . . . . ?
C14 O4 C13 C14 180.001(12) 2_666 . . . ?
C13 O4 C13 C14 -16(18) 2_666 . . . ?
C14 O4 C13 O5 -178(3) 2_666 . . . ?
C14 O4 C13 O5 2(3) . . . . ?
C13 O4 C13 O5 -14(17) 2_666 . . . ?
O4 C13 C14 O5 179(2) . . . . ?
O5 C13 C14 O4 -179(2) . . . . ?
C14 O4 C14 C13 44(23) 2_666 . . . ?
C13 O4 C14 C13 179.999(19) 2_666 . . . ?
C14 O4 C14 O5 42(23) 2_666 . . . ?
C13 O4 C14 O5 178(4) 2_666 . . . ?
C13 O4 C14 O5 -2(4) . . . . ?
O4 C13 O5 C14 -2(3) . . . . ?
O4 C14 O5 C13 2(4) . . . . ?
